data_2222713
loop_
_publ_author_name
'Khaledi, Hamid'
'Saharin, Siti Munirah'
'Mohd Ali, Hapipah'
'Robinson, Ward T.'
'Abdulla, Mahmood A.'

_publ_section_title 3,4,5-Trihydroxy-<i>N</i>'-[(1-methyl-1<i>H</i>-indol-2-yl)methylidene]benzohydrazide
_journal_coeditor_code HG2532
_journal_issue 8
_journal_name_full 'Acta Crystallographica Section E'
_journal_page_first o1920
_journal_paper_doi 10.1107/S1600536809027032
_journal_volume 65
_journal_year 2009
_chemical_formula_iupac 'C17 H15 N3 O4'
_chemical_formula_moiety 'C17 H15 N3 O4'
_chemical_formula_sum 'C17 H15 N3 O4'
_chemical_formula_weight 325.32
_chemical_name_systematic
;
3,4,5-Trihydroxy-<i>N</i>'-[(1-methyl-1<i>H</i>-indol-2-
yl)methylidene]benzohydrazide
;
_space_group_IT_number 14
_symmetry_cell_setting monoclinic
_symmetry_space_group_name_Hall '-P 2yn'
_symmetry_space_group_name_H-M 'P 1 21/n 1'
_atom_sites_solution_hydrogens geom
_atom_sites_solution_primary direct
_atom_sites_solution_secondary difmap
_audit_creation_method SHELXL-97
_cell_angle_alpha 90.00
_cell_angle_beta 104.2740(10)
_cell_angle_gamma 90.00
_cell_formula_units_Z 4
_cell_length_a 9.0839(2)
_cell_length_b 13.1684(3)
_cell_length_c 12.4414(3)
_cell_measurement_reflns_used 3739
_cell_measurement_temperature 100(2)
_cell_measurement_theta_max 30.36
_cell_measurement_theta_min 2.29
_cell_volume 1442.30(6)
_computing_cell_refinement 'APEX2 (Bruker, 2007)'
_computing_data_collection 'APEX2 (Bruker, 2007)'
_computing_data_reduction 'SAINT (Bruker, 2007)'
_computing_molecular_graphics 'X-SEED (Barbour, 2001)'
_computing_publication_material 'publCIF (Westrip, 2009)'
_computing_structure_refinement 'SHELXL97 (Sheldrick, 2008)'
_computing_structure_solution 'SHELXS97 (Sheldrick, 2008)'
_diffrn_ambient_temperature 100(2)
_diffrn_measured_fraction_theta_full 0.999
_diffrn_measured_fraction_theta_max 0.924
_diffrn_measurement_device_type 'Bruker APEXII CCD area-detector'
_diffrn_measurement_method \w
_diffrn_radiation_monochromator graphite
_diffrn_radiation_source 'fine-focus sealed tube'
_diffrn_radiation_type MoK\a
_diffrn_radiation_wavelength 0.71073
_diffrn_reflns_av_R_equivalents 0.0190
_diffrn_reflns_av_sigmaI/netI 0.0273
_diffrn_reflns_limit_h_max 12
_diffrn_reflns_limit_h_min -9
_diffrn_reflns_limit_k_max 18
_diffrn_reflns_limit_k_min -18
_diffrn_reflns_limit_l_max 14
_diffrn_reflns_limit_l_min -17
_diffrn_reflns_number 10177
_diffrn_reflns_theta_full 25.00
_diffrn_reflns_theta_max 30.53
_diffrn_reflns_theta_min 2.29
_exptl_absorpt_coefficient_mu 0.109
_exptl_absorpt_correction_T_max 0.9908
_exptl_absorpt_correction_T_min 0.9482
_exptl_absorpt_correction_type multi-scan
_exptl_absorpt_process_details '(SADABS; Sheldrick, 1996)'
_exptl_crystal_colour green
_exptl_crystal_density_diffrn 1.498
_exptl_crystal_density_method 'not measured'
_exptl_crystal_description block
_exptl_crystal_F_000 680
_exptl_crystal_size_max 0.49
_exptl_crystal_size_mid 0.16
_exptl_crystal_size_min 0.09
_refine_diff_density_max 0.633
_refine_diff_density_min -0.259
_refine_ls_extinction_method none
_refine_ls_goodness_of_fit_ref 0.987
_refine_ls_hydrogen_treatment constr
_refine_ls_matrix_type full
_refine_ls_number_parameters 221
_refine_ls_number_reflns 4070
_refine_ls_number_restraints 0
_refine_ls_restrained_S_all 0.987
_refine_ls_R_factor_all 0.0618
_refine_ls_R_factor_gt 0.0442
_refine_ls_shift/su_max 0.000
_refine_ls_shift/su_mean 0.000
_refine_ls_structure_factor_coef Fsqd
_refine_ls_weighting_details 'calc w=1/[\s^2^(Fo^2^)+(0.0672P)^2^+0.9156P] where P=(Fo^2^+2Fc^2^)/3'
_refine_ls_weighting_scheme calc
_refine_ls_wR_factor_gt 0.1137
_refine_ls_wR_factor_ref 0.1273
_reflns_number_gt 3153
_reflns_number_total 4070
_reflns_threshold_expression I>2\s(I)
_cod_data_source_file hg2532.cif
_cod_data_source_block I
_cod_original_sg_symbol_H-M 'P 21/n'
_cod_database_code 2222713
_cod_database_fobs_code 2222713

loop_
_symmetry_equiv_pos_as_xyz
'x, y, z'
'-x+1/2, y+1/2, -z+1/2'
'-x, -y, -z'
'x-1/2, -y-1/2, z-1/2'

loop_
_atom_site_type_symbol
_atom_site_label
_atom_site_fract_x
_atom_site_fract_y
_atom_site_fract_z
_atom_site_U_iso_or_equiv
_atom_site_adp_type
_atom_site_calc_flag
_atom_site_refinement_flags
_atom_site_occupancy
_atom_site_disorder_assembly
_atom_site_disorder_group
N N1 0.47487(13) 0.36671(9) 0.05923(10) 0.0132(2) Uani d . 1 . .
H H1N 0.4655 0.3333 -0.0034 0.016 Uiso calc R 1 . .
N N2 0.38051(13) 0.44784(9) 0.06479(10) 0.0134(2) Uani d . 1 . .
N N3 0.06173(13) 0.56577(9) -0.13005(10) 0.0151(2) Uani d . 1 . .
O O1 0.99391(12) 0.12533(8) 0.33141(8) 0.0165(2) Uani d . 1 . .
H H1O 1.0219 0.0645 0.3313 0.025 Uiso calc R 1 . .
O O2 0.98618(11) 0.01716(7) 0.13104(8) 0.0149(2) Uani d . 1 . .
H H2O 0.9766 -0.0305 0.1737 0.022 Uiso calc R 1 . .
O O3 0.77044(12) 0.07206(8) -0.05744(8) 0.0189(2) Uani d . 1 . .
H H3O 0.8473 0.0349 -0.0506 0.028 Uiso calc R 1 . .
O O4 0.59664(13) 0.38379(8) 0.23996(8) 0.0199(2) Uani d . 1 . .
C C1 0.04811(18) 0.51469(13) -0.23489(13) 0.0226(3) Uani d . 1 . .
H H1A -0.0426 0.5393 -0.2887 0.034 Uiso calc R 1 . .
H H1B 0.0393 0.4413 -0.2247 0.034 Uiso calc R 1 . .
H H1C 0.1383 0.5288 -0.2623 0.034 Uiso calc R 1 . .
C C2 -0.02892(15) 0.64421(11) -0.11137(12) 0.0155(3) Uani d . 1 . .
C C3 -0.15129(16) 0.69271(11) -0.18421(13) 0.0192(3) Uani d . 1 . .
H H3 -0.1834 0.6736 -0.2600 0.023 Uiso calc R 1 . .
C C4 -0.22304(17) 0.76936(12) -0.14091(14) 0.0213(3) Uani d . 1 . .
H H4 -0.3059 0.8039 -0.1883 0.026 Uiso calc R 1 . .
C C5 -0.17667(17) 0.79760(11) -0.02853(14) 0.0219(3) Uani d . 1 . .
H H5 -0.2291 0.8505 -0.0016 0.026 Uiso calc R 1 . .
C C6 -0.05636(17) 0.74988(11) 0.04323(13) 0.0195(3) Uani d . 1 . .
H H6 -0.0259 0.7692 0.1191 0.023 Uiso calc R 1 . .
C C7 0.02010(16) 0.67213(11) 0.00177(12) 0.0163(3) Uani d . 1 . .
C C8 0.14341(16) 0.60759(11) 0.05098(12) 0.0162(3) Uani d . 1 . .
H H8 0.1997 0.6085 0.1263 0.019 Uiso calc R 1 . .
C C9 0.16628(15) 0.54349(10) -0.03077(11) 0.0137(3) Uani d . 1 . .
C C10 0.27384(15) 0.46201(10) -0.02389(11) 0.0134(3) Uani d . 1 . .
H H10 0.2662 0.4180 -0.0856 0.016 Uiso calc R 1 . .
C C11 0.58127(15) 0.33924(10) 0.15038(11) 0.0129(3) Uani d . 1 . .
C C12 0.68091(14) 0.25165(10) 0.13972(11) 0.0123(3) Uani d . 1 . .
C C13 0.78798(15) 0.22437(10) 0.23633(11) 0.0132(3) Uani d . 1 . .
H H13 0.7917 0.2597 0.3035 0.016 Uiso calc R 1 . .
C C14 0.88907(15) 0.14590(10) 0.23472(11) 0.0128(3) Uani d . 1 . .
C C15 0.88441(15) 0.09305(10) 0.13689(11) 0.0122(2) Uani d . 1 . .
C C16 0.77684(15) 0.12083(10) 0.04008(11) 0.0135(3) Uani d . 1 . .
C C17 0.67475(15) 0.19925(10) 0.04105(11) 0.0143(3) Uani d . 1 . .
H H17 0.6014 0.2171 -0.0249 0.017 Uiso calc R 1 . .

loop_
_atom_site_aniso_label
_atom_site_aniso_U_11
_atom_site_aniso_U_22
_atom_site_aniso_U_33
_atom_site_aniso_U_12
_atom_site_aniso_U_13
_atom_site_aniso_U_23
N1 0.0140(5) 0.0112(5) 0.0140(5) 0.0024(4) 0.0029(4) -0.0013(4)
N2 0.0120(5) 0.0110(5) 0.0173(5) 0.0015(4) 0.0040(4) 0.0006(4)
N3 0.0132(5) 0.0141(5) 0.0174(6) 0.0019(4) 0.0028(4) 0.0011(4)
O1 0.0180(5) 0.0172(5) 0.0121(4) 0.0047(4) -0.0006(4) 0.0011(4)
O2 0.0183(5) 0.0122(5) 0.0157(5) 0.0049(4) 0.0069(4) 0.0039(4)
O3 0.0196(5) 0.0214(5) 0.0139(5) 0.0075(4) 0.0010(4) -0.0046(4)
O4 0.0232(5) 0.0203(5) 0.0151(5) 0.0068(4) 0.0027(4) -0.0035(4)
C1 0.0219(7) 0.0248(8) 0.0192(7) 0.0035(6) 0.0014(6) -0.0027(6)
C2 0.0135(6) 0.0124(6) 0.0219(7) 0.0001(5) 0.0066(5) 0.0025(5)
C3 0.0148(6) 0.0182(7) 0.0247(7) 0.0009(5) 0.0050(5) 0.0049(6)
C4 0.0151(6) 0.0168(7) 0.0325(8) 0.0031(5) 0.0070(6) 0.0071(6)
C5 0.0185(7) 0.0134(6) 0.0370(9) 0.0020(5) 0.0128(6) 0.0013(6)
C6 0.0193(7) 0.0154(7) 0.0263(8) -0.0008(5) 0.0101(6) -0.0018(5)
C7 0.0149(6) 0.0129(6) 0.0220(7) -0.0004(5) 0.0068(5) 0.0009(5)
C8 0.0155(6) 0.0142(6) 0.0197(7) 0.0003(5) 0.0061(5) 0.0004(5)
C9 0.0122(6) 0.0123(6) 0.0165(6) -0.0002(5) 0.0034(5) 0.0022(5)
C10 0.0125(6) 0.0126(6) 0.0155(6) -0.0008(5) 0.0042(5) -0.0007(5)
C11 0.0134(6) 0.0121(6) 0.0135(6) 0.0001(5) 0.0042(5) 0.0011(5)
C12 0.0122(6) 0.0116(6) 0.0131(6) 0.0007(4) 0.0031(5) 0.0013(5)
C13 0.0148(6) 0.0131(6) 0.0120(6) 0.0008(5) 0.0034(5) -0.0004(5)
C14 0.0131(6) 0.0132(6) 0.0117(6) 0.0001(5) 0.0022(4) 0.0029(5)
C15 0.0120(6) 0.0111(6) 0.0142(6) 0.0012(4) 0.0042(5) 0.0020(5)
C16 0.0147(6) 0.0142(6) 0.0120(6) 0.0006(5) 0.0038(5) -0.0016(5)
C17 0.0142(6) 0.0147(6) 0.0129(6) 0.0025(5) 0.0013(5) 0.0007(5)

loop_
_atom_type_symbol
_atom_type_description
_atom_type_scat_dispersion_real
_atom_type_scat_dispersion_imag
_atom_type_scat_source
C C 0.0033 0.0016 'International Tables Vol C Tables 4.2.6.8 and 6.1.1.4'
H H 0.0000 0.0000 'International Tables Vol C Tables 4.2.6.8 and 6.1.1.4'
N N 0.0061 0.0033 'International Tables Vol C Tables 4.2.6.8 and 6.1.1.4'
O O 0.0106 0.0060 'International Tables Vol C Tables 4.2.6.8 and 6.1.1.4'

loop_
_geom_angle_atom_site_label_1
_geom_angle_atom_site_label_2
_geom_angle_atom_site_label_3
_geom_angle_site_symmetry_1
_geom_angle_site_symmetry_3
_geom_angle
_geom_angle_publ_flag
C11 N1 N2 . . 119.41(11) ?
C11 N1 H1N . . 120.3 ?
N2 N1 H1N . . 120.3 ?
C10 N2 N1 . . 114.41(11) ?
C2 N3 C9 . . 108.32(12) ?
C2 N3 C1 . . 125.46(12) ?
C9 N3 C1 . . 126.22(12) ?
C14 O1 H1O . . 109.5 ?
C15 O2 H2O . . 109.5 ?
C16 O3 H3O . . 109.5 ?
N3 C1 H1A . . 109.5 ?
N3 C1 H1B . . 109.5 ?
H1A C1 H1B . . 109.5 ?
N3 C1 H1C . . 109.5 ?
H1A C1 H1C . . 109.5 ?
H1B C1 H1C . . 109.5 ?
N3 C2 C3 . . 130.13(14) ?
N3 C2 C7 . . 107.95(12) ?
C3 C2 C7 . . 121.92(13) ?
C4 C3 C2 . . 117.12(14) ?
C4 C3 H3 . . 121.4 ?
C2 C3 H3 . . 121.4 ?
C3 C4 C5 . . 121.76(14) ?
C3 C4 H4 . . 119.1 ?
C5 C4 H4 . . 119.1 ?
C6 C5 C4 . . 121.17(14) ?
C6 C5 H5 . . 119.4 ?
C4 C5 H5 . . 119.4 ?
C5 C6 C7 . . 118.60(15) ?
C5 C6 H6 . . 120.7 ?
C7 C6 H6 . . 120.7 ?
C6 C7 C2 . . 119.43(13) ?
C6 C7 C8 . . 133.41(14) ?
C2 C7 C8 . . 107.14(12) ?
C9 C8 C7 . . 107.18(13) ?
C9 C8 H8 . . 126.4 ?
C7 C8 H8 . . 126.4 ?
C8 C9 N3 . . 109.41(12) ?
C8 C9 C10 . . 129.58(13) ?
N3 C9 C10 . . 120.98(12) ?
N2 C10 C9 . . 120.95(13) ?
N2 C10 H10 . . 119.5 ?
C9 C10 H10 . . 119.5 ?
O4 C11 N1 . . 122.01(12) ?
O4 C11 C12 . . 120.71(12) ?
N1 C11 C12 . . 117.28(12) ?
C13 C12 C17 . . 119.91(12) ?
C13 C12 C11 . . 115.60(12) ?
C17 C12 C11 . . 124.48(12) ?
C14 C13 C12 . . 120.23(12) ?
C14 C13 H13 . . 119.9 ?
C12 C13 H13 . . 119.9 ?
O1 C14 C13 . . 117.13(12) ?
O1 C14 C15 . . 122.35(12) ?
C13 C14 C15 . . 120.49(12) ?
O2 C15 C14 . . 122.20(12) ?
O2 C15 C16 . . 118.70(12) ?
C14 C15 C16 . . 119.04(12) ?
O3 C16 C17 . . 118.44(12) ?
O3 C16 C15 . . 120.73(12) ?
C17 C16 C15 . . 120.83(12) ?
C16 C17 C12 . . 119.49(12) ?
C16 C17 H17 . . 120.3 ?
C12 C17 H17 . . 120.3 ?

loop_
_geom_bond_atom_site_label_1
_geom_bond_atom_site_label_2
_geom_bond_site_symmetry_2
_geom_bond_distance
_geom_bond_publ_flag
N1 C11 . 1.3455(17) ?
N1 N2 . 1.3821(15) ?
N1 H1N . 0.8800 ?
N2 C10 . 1.2900(17) ?
N3 C2 . 1.3760(18) ?
N3 C9 . 1.3912(17) ?
N3 C1 . 1.4455(19) ?
O1 C14 . 1.3647(16) ?
O1 H1O . 0.8400 ?
O2 C15 . 1.3755(16) ?
O2 H2O . 0.8400 ?
O3 C16 . 1.3613(16) ?
O3 H3O . 0.8400 ?
O4 C11 . 1.2365(17) ?
C1 H1A . 0.9800 ?
C1 H1B . 0.9800 ?
C1 H1C . 0.9800 ?
C2 C3 . 1.403(2) ?
C2 C7 . 1.416(2) ?
C3 C4 . 1.381(2) ?
C3 H3 . 0.9500 ?
C4 C5 . 1.407(2) ?
C4 H4 . 0.9500 ?
C5 C6 . 1.380(2) ?
C5 H5 . 0.9500 ?
C6 C7 . 1.405(2) ?
C6 H6 . 0.9500 ?
C7 C8 . 1.419(2) ?
C8 C9 . 1.376(2) ?
C8 H8 . 0.9500 ?
C9 C10 . 1.4394(19) ?
C10 H10 . 0.9500 ?
C11 C12 . 1.4921(18) ?
C12 C13 . 1.3941(18) ?
C12 C17 . 1.3972(18) ?
C13 C14 . 1.3859(18) ?
C13 H13 . 0.9500 ?
C14 C15 . 1.3936(18) ?
C15 C16 . 1.3995(18) ?
C16 C17 . 1.3900(19) ?
C17 H17 . 0.9500 ?

loop_
_geom_hbond_atom_site_label_D
_geom_hbond_atom_site_label_H
_geom_hbond_atom_site_label_A
_geom_hbond_site_symmetry_A
_geom_hbond_distance_DH
_geom_hbond_distance_HA
_geom_hbond_distance_DA
_geom_hbond_angle_DHA
O2 H2O O4 2_645 0.84 1.80 2.6119(14) 163.5
O1 H1O N2 2_645 0.84 2.06 2.7759(15) 142.4
O3 H3O O2 3_755 0.84 2.12 2.8469(14) 144.3
O1 H1O O2 . 0.84 2.51 2.8570(14) 105.9
O3 H3O O2 . 0.84 2.31 2.7560(14) 113.4

loop_
_geom_torsion_atom_site_label_1
_geom_torsion_atom_site_label_2
_geom_torsion_atom_site_label_3
_geom_torsion_atom_site_label_4
_geom_torsion_site_symmetry_1
_geom_torsion_site_symmetry_2
_geom_torsion_site_symmetry_3
_geom_torsion_site_symmetry_4
_geom_torsion
_geom_torsion_publ_flag
C11 N1 N2 C10 . . . . -173.94(12) ?
C9 N3 C2 C3 . . . . -179.04(14) ?
C1 N3 C2 C3 . . . . 0.1(2) ?
C9 N3 C2 C7 . . . . 0.29(15) ?
C1 N3 C2 C7 . . . . 179.39(13) ?
N3 C2 C3 C4 . . . . 179.14(14) ?
C7 C2 C3 C4 . . . . -0.1(2) ?
C2 C3 C4 C5 . . . . -0.4(2) ?
C3 C4 C5 C6 . . . . 0.3(2) ?
C4 C5 C6 C7 . . . . 0.2(2) ?
C5 C6 C7 C2 . . . . -0.7(2) ?
C5 C6 C7 C8 . . . . -178.83(15) ?
N3 C2 C7 C6 . . . . -178.74(13) ?
C3 C2 C7 C6 . . . . 0.7(2) ?
N3 C2 C7 C8 . . . . -0.15(16) ?
C3 C2 C7 C8 . . . . 179.24(13) ?
C6 C7 C8 C9 . . . . 178.27(16) ?
C2 C7 C8 C9 . . . . -0.04(16) ?
C7 C8 C9 N3 . . . . 0.22(16) ?
C7 C8 C9 C10 . . . . -177.98(14) ?
C2 N3 C9 C8 . . . . -0.32(16) ?
C1 N3 C9 C8 . . . . -179.42(13) ?
C2 N3 C9 C10 . . . . 178.06(12) ?
C1 N3 C9 C10 . . . . -1.0(2) ?
N1 N2 C10 C9 . . . . 179.93(12) ?
C8 C9 C10 N2 . . . . -9.1(2) ?
N3 C9 C10 N2 . . . . 172.91(13) ?
N2 N1 C11 O4 . . . . 0.8(2) ?
N2 N1 C11 C12 . . . . -179.57(11) ?
O4 C11 C12 C13 . . . . 0.73(19) ?
N1 C11 C12 C13 . . . . -178.95(12) ?
O4 C11 C12 C17 . . . . -177.78(13) ?
N1 C11 C12 C17 . . . . 2.5(2) ?
C17 C12 C13 C14 . . . . 0.5(2) ?
C11 C12 C13 C14 . . . . -178.13(12) ?
C12 C13 C14 O1 . . . . 177.99(12) ?
C12 C13 C14 C15 . . . . -0.4(2) ?
O1 C14 C15 O2 . . . . -0.6(2) ?
C13 C14 C15 O2 . . . . 177.66(12) ?
O1 C14 C15 C16 . . . . -177.82(12) ?
C13 C14 C15 C16 . . . . 0.4(2) ?
O2 C15 C16 O3 . . . . 1.6(2) ?
C14 C15 C16 O3 . . . . 178.93(12) ?
O2 C15 C16 C17 . . . . -177.94(12) ?
C14 C15 C16 C17 . . . . -0.6(2) ?
O3 C16 C17 C12 . . . . -178.85(12) ?
C15 C16 C17 C12 . . . . 0.7(2) ?
C13 C12 C17 C16 . . . . -0.6(2) ?
C11 C12 C17 C16 . . . . 177.82(13) ?

loop_
_cod_related_entry_id
_cod_related_entry_database
_cod_related_entry_code
1 ChemSpider 30655838
